data_2236818
loop_
_publ_author_name
'Elkady, Mahmoud'
'Keck, Peter R. W. E. F.'
'Schollmeyer, Dieter'
'Laufer, Stefan'

_publ_section_title
;
 2-[5-Bromo-1-(3-chlorobenzyl)-2-methyl-1<i>H</i>-indol-3-yl]acetic acid
;
_journal_coeditor_code BT6855
_journal_issue 12
_journal_name_full 'Acta Crystallographica Section E'
_journal_page_first o3396
_journal_paper_doi 10.1107/S1600536812046740
_journal_volume 68
_journal_year 2012
_chemical_formula_iupac 'C18 H15 Br Cl N O2'
_chemical_formula_moiety 'C18 H15 Br Cl N O2'
_chemical_formula_sum 'C18 H15 Br Cl N O2'
_chemical_formula_weight 392.67
_chemical_name_systematic
;
2-[5-Bromo-1-(3-chlorobenzyl)-2-methyl-1<i>H</i>-indol-3-yl]acetic acid
;
_space_group_IT_number 2
_symmetry_cell_setting triclinic
_symmetry_space_group_name_Hall '-P 1'
_symmetry_space_group_name_H-M 'P -1'
_atom_sites_solution_hydrogens geom
_atom_sites_solution_primary direct
_atom_sites_solution_secondary difmap
_audit_creation_method SHELXL-97
_cell_angle_alpha 109.221(8)
_cell_angle_beta 106.229(9)
_cell_angle_gamma 101.886(9)
_cell_formula_units_Z 2
_cell_length_a 8.5386(11)
_cell_length_b 10.0157(10)
_cell_length_c 11.0821(12)
_cell_measurement_reflns_used 6836
_cell_measurement_temperature 298(2)
_cell_measurement_theta_max 29.3
_cell_measurement_theta_min 2.4
_cell_volume 811.52(19)
_computing_cell_refinement 'X-AREA (Stoe & Cie, 2010)'
_computing_data_collection 'X-AREA (Stoe & Cie, 2010)'
_computing_data_reduction 'X-RED (Stoe & Cie, 2010)'
_computing_molecular_graphics 'PLATON (Spek, 2009)'
_computing_publication_material 'PLATON (Spek, 2009)'
_computing_structure_refinement 'SHELXL97 (Sheldrick, 2008)'
_computing_structure_solution 'SIR97 (Altomare <i>et al.</i>, 1999)'
_diffrn_ambient_temperature 298(2)
_diffrn_detector_area_resol_mean 6.67
_diffrn_measured_fraction_theta_full 0.992
_diffrn_measured_fraction_theta_max 0.992
_diffrn_measurement_device '2-circle goniometer'
_diffrn_measurement_device_type 'Stoe IPDS 2T'
_diffrn_measurement_method 'rotation method'
_diffrn_radiation_monochromator graphite
_diffrn_radiation_type MoK\a
_diffrn_radiation_wavelength 0.71073
_diffrn_reflns_av_R_equivalents 0.0397
_diffrn_reflns_av_sigmaI/netI 0.0394
_diffrn_reflns_limit_h_max 11
_diffrn_reflns_limit_h_min -11
_diffrn_reflns_limit_k_max 12
_diffrn_reflns_limit_k_min -13
_diffrn_reflns_limit_l_max 15
_diffrn_reflns_limit_l_min -15
_diffrn_reflns_number 9139
_diffrn_reflns_theta_full 29.30
_diffrn_reflns_theta_max 29.30
_diffrn_reflns_theta_min 2.38
_exptl_absorpt_coefficient_mu 2.706
_exptl_absorpt_correction_T_max 0.7845
_exptl_absorpt_correction_T_min 0.3875
_exptl_absorpt_correction_type integration
_exptl_absorpt_process_details '(X-RED; Stoe & Cie, 2010)'
_exptl_crystal_colour colourless
_exptl_crystal_density_diffrn 1.607
_exptl_crystal_density_method 'not measured'
_exptl_crystal_description block
_exptl_crystal_F_000 396
_exptl_crystal_size_max 0.44
_exptl_crystal_size_mid 0.15
_exptl_crystal_size_min 0.12
_refine_diff_density_max 0.718
_refine_diff_density_min -0.689
_refine_ls_extinction_method none
_refine_ls_goodness_of_fit_ref 1.024
_refine_ls_hydrogen_treatment constr
_refine_ls_matrix_type full
_refine_ls_number_parameters 209
_refine_ls_number_reflns 4400
_refine_ls_number_restraints 0
_refine_ls_restrained_S_all 1.024
_refine_ls_R_factor_all 0.0862
_refine_ls_R_factor_gt 0.0515
_refine_ls_shift/su_max 0.000
_refine_ls_shift/su_mean 0.000
_refine_ls_structure_factor_coef Fsqd
_refine_ls_weighting_details 'calc w=1/[\s^2^(Fo^2^)+(0.0690P)^2^+0.4677P] where P=(Fo^2^+2Fc^2^)/3'
_refine_ls_weighting_scheme calc
_refine_ls_wR_factor_obs 0.1301
_refine_ls_wR_factor_ref 0.1499
_reflns_number_gt 2791
_reflns_number_total 4400
_reflns_threshold_expression I>2\s(I)
_cod_data_source_file bt6855.cif
_cod_data_source_block I
_cod_original_cell_volume 811.52(16)
_cod_database_code 2236818
_cod_database_fobs_code 2236818

loop_
_symmetry_equiv_pos_as_xyz
'x, y, z'
'-x, -y, -z'

loop_
_atom_site_type_symbol
_atom_site_label
_atom_site_fract_x
_atom_site_fract_y
_atom_site_fract_z
_atom_site_U_iso_or_equiv
_atom_site_adp_type
_atom_site_calc_flag
_atom_site_refinement_flags
_atom_site_occupancy
_atom_site_symmetry_multiplicity
Br Br1 0.98960(7) 0.99173(4) 0.68263(5) 0.0811(2) Uani d . 1 1
Cl Cl1 0.82521(16) 0.14242(15) -0.02826(13) 0.0943(4) Uani d . 1 1
N N1 0.5804(3) 0.3419(3) 0.3758(2) 0.0436(5) Uani d . 1 1
C C1A 0.6557(4) 0.4936(3) 0.4301(3) 0.0398(6) Uani d . 1 1
C C2 0.6079(4) 0.5993(4) 0.3871(3) 0.0478(7) Uani d . 1 1
H H2 0.5097 0.5714 0.3094 0.057 Uiso calc R 1 1
C C3 0.7091(5) 0.7457(4) 0.4622(3) 0.0520(8) Uani d . 1 1
H H3 0.6801 0.8188 0.4351 0.062 Uiso calc R 1 1
C C4 0.8553(5) 0.7865(4) 0.5788(3) 0.0516(7) Uani d . 1 1
C C5 0.9056(4) 0.6835(4) 0.6232(3) 0.0465(7) Uani d . 1 1
H H5 1.0037 0.7130 0.7015 0.056 Uiso calc R 1 1
C C5A 0.8048(4) 0.5337(3) 0.5472(3) 0.0396(6) Uani d . 1 1
C C6 0.8162(4) 0.3989(3) 0.5604(3) 0.0426(6) Uani d . 1 1
C C7 0.6776(4) 0.2843(3) 0.4540(3) 0.0458(7) Uani d . 1 1
C C8 0.4319(4) 0.2570(4) 0.2463(3) 0.0527(7) Uani d . 1 1
H H8A 0.3432 0.3038 0.2471 0.063 Uiso calc R 1 1
H H8B 0.3848 0.1564 0.2387 0.063 Uiso calc R 1 1
C C9 0.4776(4) 0.2482(4) 0.1228(3) 0.0476(7) Uani d . 1 1
C C10 0.6134(4) 0.2012(4) 0.1056(3) 0.0521(7) Uani d . 1 1
H H10 0.6778 0.1724 0.1692 0.063 Uiso calc R 1 1
C C11 0.6520(5) 0.1976(4) -0.0080(3) 0.0602(9) Uani d . 1 1
C C12 0.5554(6) 0.2388(5) -0.1038(3) 0.0733(12) Uani d . 1 1
H H12 0.5833 0.2366 -0.1797 0.088 Uiso calc R 1 1
C C13 0.4217(6) 0.2818(5) -0.0869(4) 0.0765(12) Uani d . 1 1
H H13 0.3560 0.3083 -0.1519 0.092 Uiso calc R 1 1
C C14 0.3804(5) 0.2871(5) 0.0259(3) 0.0644(9) Uani d . 1 1
H H14 0.2871 0.3169 0.0367 0.077 Uiso calc R 1 1
C C15 0.9604(5) 0.3856(4) 0.6627(3) 0.0514(7) Uani d . 1 1
H H15A 1.0681 0.4430 0.6646 0.062 Uiso calc R 1 1
H H15B 0.9548 0.2816 0.6302 0.062 Uiso calc R 1 1
C C16 0.9669(4) 0.4356(3) 0.8074(3) 0.0436(6) Uani d . 1 1
O O17 0.8593(3) 0.4791(3) 0.8448(2) 0.0632(7) Uani d . 1 1
O O18 1.1017(3) 0.4268(4) 0.8893(2) 0.0717(8) Uani d . 1 1
H H18 1.1012 0.4549 0.9675 0.108 Uiso calc R 1 1
C C19 0.6253(6) 0.1216(4) 0.4211(4) 0.0663(10) Uani d . 1 1
H H19A 0.7000 0.1043 0.4928 0.099 Uiso calc R 1 1
H H19B 0.6339 0.0682 0.3349 0.099 Uiso calc R 1 1
H H19C 0.5083 0.0871 0.4141 0.099 Uiso calc R 1 1

loop_
_atom_site_aniso_label
_atom_site_aniso_U_11
_atom_site_aniso_U_22
_atom_site_aniso_U_33
_atom_site_aniso_U_12
_atom_site_aniso_U_13
_atom_site_aniso_U_23
Br1 0.1083(4) 0.0471(2) 0.0743(3) 0.0105(2) 0.0368(3) 0.01569(18)
Cl1 0.0830(8) 0.0973(8) 0.0888(8) 0.0194(6) 0.0543(7) 0.0096(6)
N1 0.0509(14) 0.0486(13) 0.0299(10) 0.0130(11) 0.0149(10) 0.0167(10)
C1A 0.0468(15) 0.0489(15) 0.0299(11) 0.0190(12) 0.0183(11) 0.0185(11)
C2 0.0545(18) 0.0626(18) 0.0394(14) 0.0274(15) 0.0207(13) 0.0289(14)
C3 0.071(2) 0.0532(17) 0.0516(17) 0.0312(16) 0.0327(17) 0.0310(15)
C4 0.067(2) 0.0444(15) 0.0469(16) 0.0165(14) 0.0307(15) 0.0172(13)
C5 0.0494(17) 0.0543(17) 0.0339(13) 0.0152(14) 0.0171(12) 0.0160(12)
C5A 0.0476(16) 0.0494(15) 0.0287(11) 0.0198(12) 0.0188(11) 0.0184(11)
C6 0.0575(18) 0.0530(16) 0.0280(12) 0.0266(14) 0.0198(12) 0.0213(11)
C7 0.0638(19) 0.0467(15) 0.0363(13) 0.0209(14) 0.0264(13) 0.0201(12)
C8 0.0466(17) 0.0630(19) 0.0382(14) 0.0075(15) 0.0134(13) 0.0171(14)
C9 0.0476(17) 0.0497(16) 0.0304(12) 0.0046(13) 0.0091(12) 0.0103(11)
C10 0.0514(18) 0.0563(18) 0.0382(14) 0.0070(14) 0.0151(13) 0.0149(13)
C11 0.061(2) 0.0509(17) 0.0470(17) -0.0009(15) 0.0243(16) 0.0027(14)
C12 0.092(3) 0.074(2) 0.0359(16) 0.000(2) 0.0260(19) 0.0160(16)
C13 0.091(3) 0.094(3) 0.0468(19) 0.026(3) 0.023(2) 0.037(2)
C14 0.072(2) 0.076(2) 0.0431(17) 0.0236(19) 0.0166(16) 0.0258(16)
C15 0.064(2) 0.068(2) 0.0361(14) 0.0342(17) 0.0225(14) 0.0267(14)
C16 0.0503(17) 0.0512(16) 0.0351(13) 0.0191(13) 0.0156(12) 0.0235(12)
O17 0.0651(15) 0.104(2) 0.0362(11) 0.0458(15) 0.0230(11) 0.0328(12)
O18 0.0711(17) 0.121(2) 0.0421(12) 0.0550(17) 0.0221(12) 0.0410(14)
C19 0.096(3) 0.0489(18) 0.059(2) 0.0244(19) 0.032(2) 0.0248(16)

loop_
_atom_type_symbol
_atom_type_description
_atom_type_scat_dispersion_real
_atom_type_scat_dispersion_imag
_atom_type_scat_source
C C 0.0033 0.0016 'International Tables Vol C Tables 4.2.6.8 and 6.1.1.4'
H H 0.0000 0.0000 'International Tables Vol C Tables 4.2.6.8 and 6.1.1.4'
Br Br -0.2901 2.4595 'International Tables Vol C Tables 4.2.6.8 and 6.1.1.4'
Cl Cl 0.1484 0.1585 'International Tables Vol C Tables 4.2.6.8 and 6.1.1.4'
N N 0.0061 0.0033 'International Tables Vol C Tables 4.2.6.8 and 6.1.1.4'
O O 0.0106 0.0060 'International Tables Vol C Tables 4.2.6.8 and 6.1.1.4'

loop_
_geom_angle_atom_site_label_1
_geom_angle_atom_site_label_2
_geom_angle_atom_site_label_3
_geom_angle
C1A N1 C7 109.2(2)
C1A N1 C8 123.7(3)
C7 N1 C8 126.7(3)
N1 C1A C2 130.6(3)
N1 C1A C5A 107.6(2)
C2 C1A C5A 121.8(3)
C3 C2 C1A 118.1(3)
C3 C2 H2 121.0
C1A C2 H2 121.0
C2 C3 C4 120.6(3)
C2 C3 H3 119.7
C4 C3 H3 119.7
C5 C4 C3 122.4(3)
C5 C4 Br1 118.3(3)
C3 C4 Br1 119.3(2)
C4 C5 C5A 117.8(3)
C4 C5 H5 121.1
C5A C5 H5 121.1
C5 C5A C1A 119.4(3)
C5 C5A C6 133.6(3)
C1A C5A C6 107.0(3)
C7 C6 C5A 106.9(2)
C7 C6 C15 127.0(3)
C5A C6 C15 125.8(3)
C6 C7 N1 109.2(3)
C6 C7 C19 129.3(3)
N1 C7 C19 121.4(3)
N1 C8 C9 112.4(3)
N1 C8 H8A 109.1
C9 C8 H8A 109.1
N1 C8 H8B 109.1
C9 C8 H8B 109.1
H8A C8 H8B 107.9
C10 C9 C14 120.1(3)
C10 C9 C8 120.8(3)
C14 C9 C8 119.1(3)
C9 C10 C11 118.6(3)
C9 C10 H10 120.7
C11 C10 H10 120.7
C10 C11 C12 121.0(4)
C10 C11 Cl1 118.8(3)
C12 C11 Cl1 120.2(3)
C13 C12 C11 119.7(3)
C13 C12 H12 120.1
C11 C12 H12 120.1
C12 C13 C14 120.6(4)
C12 C13 H13 119.7
C14 C13 H13 119.7
C13 C14 C9 119.9(4)
C13 C14 H14 120.0
C9 C14 H14 120.0
C6 C15 C16 117.1(3)
C6 C15 H15A 108.0
C16 C15 H15A 108.0
C6 C15 H15B 108.0
C16 C15 H15B 108.0
H15A C15 H15B 107.3
O17 C16 O18 123.3(3)
O17 C16 C15 124.6(3)
O18 C16 C15 112.0(3)
C16 O18 H18 109.5
C7 C19 H19A 109.5
C7 C19 H19B 109.5
H19A C19 H19B 109.5
C7 C19 H19C 109.5
H19A C19 H19C 109.5
H19B C19 H19C 109.5

loop_
_geom_bond_atom_site_label_1
_geom_bond_atom_site_label_2
_geom_bond_distance
Br1 C4 1.897(3)
Cl1 C11 1.727(4)
N1 C1A 1.365(4)
N1 C7 1.378(4)
N1 C8 1.458(4)
C1A C2 1.384(4)
C1A C5A 1.411(4)
C2 C3 1.364(5)
C2 H2 0.9300
C3 C4 1.391(5)
C3 H3 0.9300
C4 C5 1.375(5)
C5 C5A 1.390(4)
C5 H5 0.9300
C5A C6 1.425(4)
C6 C7 1.370(4)
C6 C15 1.485(4)
C7 C19 1.485(4)
C8 C9 1.506(4)
C8 H8A 0.9700
C8 H8B 0.9700
C9 C10 1.376(5)
C9 C14 1.380(5)
C10 C11 1.379(5)
C10 H10 0.9300
C11 C12 1.384(6)
C12 C13 1.340(7)
C12 H12 0.9300
C13 C14 1.379(5)
C13 H13 0.9300
C14 H14 0.9300
C15 C16 1.495(4)
C15 H15A 0.9700
C15 H15B 0.9700
C16 O17 1.210(4)
C16 O18 1.291(4)
O18 H18 0.8200
C19 H19A 0.9600
C19 H19B 0.9600
C19 H19C 0.9600

loop_
_geom_hbond_atom_site_label_D
_geom_hbond_atom_site_label_H
_geom_hbond_atom_site_label_A
_geom_hbond_site_symmetry_A
_geom_hbond_distance_DH
_geom_hbond_distance_HA
_geom_hbond_distance_DA
_geom_hbond_angle_DHA
O18 H18 O17 2_767 0.82 1.87 2.679(3) 170

loop_
_geom_torsion_atom_site_label_1
_geom_torsion_atom_site_label_2
_geom_torsion_atom_site_label_3
_geom_torsion_atom_site_label_4
_geom_torsion
C7 N1 C1A C2 179.0(3)
C8 N1 C1A C2 5.5(5)
C7 N1 C1A C5A -0.5(3)
C8 N1 C1A C5A -174.1(3)
N1 C1A C2 C3 -179.9(3)
C5A C1A C2 C3 -0.4(4)
C1A C2 C3 C4 -0.3(5)
C2 C3 C4 C5 0.5(5)
C2 C3 C4 Br1 -178.6(2)
C3 C4 C5 C5A 0.1(5)
Br1 C4 C5 C5A 179.2(2)
C4 C5 C5A C1A -0.8(4)
C4 C5 C5A C6 179.5(3)
N1 C1A C5A C5 -179.4(2)
C2 C1A C5A C5 1.0(4)
N1 C1A C5A C6 0.3(3)
C2 C1A C5A C6 -179.2(3)
C5 C5A C6 C7 179.6(3)
C1A C5A C6 C7 -0.1(3)
C5 C5A C6 C15 -5.5(5)
C1A C5A C6 C15 174.9(3)
C5A C6 C7 N1 -0.2(3)
C15 C6 C7 N1 -175.1(3)
C5A C6 C7 C19 -178.5(3)
C15 C6 C7 C19 6.7(5)
C1A N1 C7 C6 0.5(3)
C8 N1 C7 C6 173.8(3)
C1A N1 C7 C19 178.9(3)
C8 N1 C7 C19 -7.8(5)
C1A N1 C8 C9 71.6(4)
C7 N1 C8 C9 -100.8(4)
N1 C8 C9 C10 51.7(4)
N1 C8 C9 C14 -128.7(3)
C14 C9 C10 C11 1.6(5)
C8 C9 C10 C11 -178.8(3)
C9 C10 C11 C12 -0.7(5)
C9 C10 C11 Cl1 178.7(3)
C10 C11 C12 C13 -0.5(6)
Cl1 C11 C12 C13 -179.8(3)
C11 C12 C13 C14 0.7(7)
C12 C13 C14 C9 0.1(7)
C10 C9 C14 C13 -1.3(6)
C8 C9 C14 C13 179.1(4)
C7 C6 C15 C16 -109.5(4)
C5A C6 C15 C16 76.6(4)
C6 C15 C16 O17 3.5(5)
C6 C15 C16 O18 -176.6(3)

loop_
_cod_related_entry_id
_cod_related_entry_database
_cod_related_entry_code
1 ChemSpider 30658206
